data_4076322
loop_
_publ_author_name
'Braga, Dario'
'd&#x2019;Agostino, Simone'
'Grepioni, Fabrizia'

_publ_section_title
;
 Shape Takes the Lead: Templating Organic 3D-Frameworks around
 Organometallic Sandwich Compounds
;
_journal_issue 5
_journal_name_full Organometallics
_journal_page_first 1688
_journal_paper_doi 10.1021/om200837t
_journal_volume 31
_journal_year 2012
_chemical_formula_sum 'C46 H39 Co O9'
_chemical_formula_weight 794.70
_chemical_name_systematic
; 
 ? 
;
_space_group_IT_number 62
_symmetry_cell_setting orthorhombic
_symmetry_space_group_name_Hall '-P 2ac 2n'
_symmetry_space_group_name_H-M 'P n m a'
_atom_sites_solution_hydrogens geom
_atom_sites_solution_primary direct
_atom_sites_solution_secondary difmap
_audit_creation_method SHELXL-97
_cell_angle_alpha 90.00
_cell_angle_beta 90.00
_cell_angle_gamma 90.00
_cell_formula_units_Z 4
_cell_length_a 12.948(3)
_cell_length_b 32.013(3)
_cell_length_c 9.058(2)
_cell_measurement_temperature 150(2)
_cell_volume 3754.6(13)
_computing_structure_refinement 'SHELXL-97 (Sheldrick, 1997)'
_computing_structure_solution 'SHELXS-97 (Sheldrick, 1990)'
_diffrn_ambient_temperature 150(2)
_diffrn_measured_fraction_theta_full 0.986
_diffrn_measured_fraction_theta_max 0.986
_diffrn_radiation_monochromator graphite
_diffrn_radiation_source 'fine-focus sealed tube'
_diffrn_radiation_type MoK\a
_diffrn_radiation_wavelength 0.71073
_diffrn_reflns_av_R_equivalents 0.0465
_diffrn_reflns_av_sigmaI/netI 0.0262
_diffrn_reflns_limit_h_max 15
_diffrn_reflns_limit_h_min -15
_diffrn_reflns_limit_k_max 38
_diffrn_reflns_limit_k_min -38
_diffrn_reflns_limit_l_max 10
_diffrn_reflns_limit_l_min -10
_diffrn_reflns_number 24215
_diffrn_reflns_theta_full 25.00
_diffrn_reflns_theta_max 25.00
_diffrn_reflns_theta_min 2.34
_exptl_absorpt_coefficient_mu 0.517
_exptl_absorpt_correction_type none
_exptl_crystal_colour yellow
_exptl_crystal_density_diffrn 1.406
_exptl_crystal_density_method 'not measured'
_exptl_crystal_description prism
_exptl_crystal_F_000 1656
_exptl_crystal_size_max 0.16
_exptl_crystal_size_mid 0.14
_exptl_crystal_size_min 0.10
_refine_diff_density_max 0.846
_refine_diff_density_min -0.520
_refine_diff_density_rms 0.082
_refine_ls_extinction_method none
_refine_ls_goodness_of_fit_ref 1.038
_refine_ls_hydrogen_treatment constr
_refine_ls_matrix_type full
_refine_ls_number_parameters 286
_refine_ls_number_reflns 3328
_refine_ls_number_restraints 111
_refine_ls_restrained_S_all 1.058
_refine_ls_R_factor_all 0.1129
_refine_ls_R_factor_gt 0.0864
_refine_ls_shift/su_max 0.002
_refine_ls_shift/su_mean 0.000
_refine_ls_structure_factor_coef Fsqd
_refine_ls_weighting_details 'calc w=1/[\s^2^(Fo^2^)+(0.1741P)^2^+4.6301P] where P=(Fo^2^+2Fc^2^)/3'
_refine_ls_weighting_scheme calc
_refine_ls_wR_factor_gt 0.2495
_refine_ls_wR_factor_ref 0.2866
_reflns_number_gt 2313
_reflns_number_total 3328
_reflns_threshold_expression >2sigma(I)
_cod_data_source_file om200837t_si_002.cif
_cod_data_source_block 2
_cod_depositor_comments
;
The following automatic conversions were performed:

'_symmetry_cell_setting' value 'Orthorhombic' changed to
'orthorhombic' according to
/home/saulius/struct/CIF-dictionaries/cif_core.dic dictionary named
'cif_core.dic' version 2.4.1 from 2010-06-29.

Automatic conversion script
Id: cif_fix_values 1715 2011-07-08 13:25:40Z adriana 
;
_cod_original_sg_symbol_H-M Pnma
_cod_database_code 4076322

loop_
_symmetry_equiv_pos_as_xyz
'x, y, z'
'-x+1/2, -y, z+1/2'
'x+1/2, -y+1/2, -z+1/2'
'-x, y+1/2, -z'
'-x, -y, -z'
'x-1/2, y, -z-1/2'
'-x-1/2, y-1/2, z-1/2'
'x, -y-1/2, z'

loop_
_atom_site_label
_atom_site_type_symbol
_atom_site_fract_x
_atom_site_fract_y
_atom_site_fract_z
_atom_site_U_iso_or_equiv
_atom_site_adp_type
_atom_site_occupancy
_atom_site_symmetry_multiplicity
_atom_site_calc_flag
_atom_site_refinement_flags
_atom_site_disorder_assembly
_atom_site_disorder_group
Co1 Co 0.60779(8) 0.2500 0.13649(11) 0.0657(5) Uani 1 2 d S . .
C31 C 0.5631(12) 0.3016(3) 0.0283(15) 0.155(4) Uani 1 1 d DU C .
H31 H 0.5514 0.3055 -0.0721 0.186 Uiso 1 1 calc R A 1
C32 C 0.6418(14) 0.3004(3) 0.2480(15) 0.168(5) Uani 1 1 d DU C .
H32 H 0.6920 0.3021 0.3211 0.202 Uiso 1 1 calc R B 1
C33 C 0.6579(19) 0.3094(6) 0.098(2) 0.153(7) Uani 0.50 1 d PDU C 1
H33 H 0.7188 0.3186 0.0546 0.184 Uiso 0.50 1 calc PR C 1
C34 C 0.5340(17) 0.2879(6) 0.273(3) 0.155(7) Uani 0.50 1 d PDU C 1
H34 H 0.5030 0.2817 0.3629 0.186 Uiso 0.50 1 calc PR C 1
C35 C 0.4867(18) 0.2871(7) 0.130(3) 0.151(8) Uani 0.50 1 d PDU C 1
H35 H 0.4196 0.2787 0.1083 0.182 Uiso 0.50 1 calc PR C 1
C36 C 0.5490(18) 0.3086(5) 0.176(2) 0.128(6) Uani 0.50 1 d PDU C 2
H36 H 0.4880 0.3173 0.2201 0.154 Uiso 0.50 1 calc PR C 2
C37 C 0.7223(17) 0.2880(7) 0.138(3) 0.174(9) Uani 0.50 1 d PDU C 2
H37 H 0.7915 0.2818 0.1548 0.209 Uiso 0.50 1 calc PR C 2
C38 C 0.6675(18) 0.2878(7) 0.000(3) 0.174(8) Uani 0.50 1 d PDU C 2
H38 H 0.6944 0.2802 -0.0914 0.208 Uiso 0.50 1 calc PR C 2
C2 C 0.9739(5) 0.35911(19) -0.1762(9) 0.090(2) Uani 1 1 d D . .
H2 H 1.0362 0.3661 -0.2326 0.108 Uiso 1 1 calc R D 1
C1A C 0.9895(8) 0.3196(4) -0.1532(15) 0.054(3) Uani 0.50 1 d PD E 1
O1A O 0.9102(7) 0.2981(3) -0.1340(15) 0.068(3) Uani 0.50 1 d PD E 1
O2A O 1.0728(6) 0.3046(3) -0.1247(16) 0.124(5) Uani 0.50 1 d PD E 1
C1B C 0.9494(12) 0.3128(4) -0.1030(15) 0.067(5) Uani 0.50 1 d PD E 2
O1B O 0.9347(10) 0.3019(3) 0.0329(11) 0.112(4) Uani 0.50 1 d PD E 2
O2B O 0.9394(9) 0.2830(3) -0.2002(11) 0.078(3) Uani 0.50 1 d PD E 2
C3 C 0.9845(4) 0.39108(17) -0.0439(7) 0.0744(17) Uani 1 1 d . E .
H3 H 1.0375 0.3821 0.0267 0.089 Uiso 1 1 calc R . .
C4 C 0.8440(3) 0.41748(14) -0.2218(6) 0.0552(12) Uani 1 1 d . . .
H4 H 0.7899 0.4290 -0.2856 0.066 Uiso 1 1 calc R E .
C5 C 0.8885(4) 0.37606(16) -0.2844(7) 0.0631(14) Uani 1 1 d . E .
H5 H 0.9227 0.3827 -0.3780 0.076 Uiso 1 1 calc R . .
C6 C 0.8028(5) 0.34596(18) -0.3182(9) 0.0789(19) Uani 1 1 d . . .
O3 O 0.7306(5) 0.3412(3) -0.2489(14) 0.224(6) Uani 1 1 d . E .
O4 O 0.8117(9) 0.3263(3) -0.4329(8) 0.209(5) Uani 1 1 d . E .
C7 C 1.0106(3) 0.43292(10) -0.1114(4) 0.0661(15) Uani 1 1 d G . .
C8 C 1.0986(2) 0.45678(14) -0.0866(5) 0.089(2) Uani 1 1 d G E .
H8 H 1.1484 0.4476 -0.0201 0.107 Uiso 1 1 calc R . .
C9 C 1.1121(2) 0.49432(13) -0.1613(5) 0.095(3) Uani 1 1 d G E .
H9 H 1.1710 0.5103 -0.1447 0.114 Uiso 1 1 calc R . .
C10 C 1.0377(3) 0.50799(10) -0.2607(5) 0.093(2) Uani 1 1 d G E .
H10 H 1.0467 0.5331 -0.3106 0.111 Uiso 1 1 calc R . .
C11 C 0.9497(3) 0.48412(11) -0.2855(4) 0.0763(16) Uani 1 1 d G E .
H11 H 0.8999 0.4933 -0.3520 0.092 Uiso 1 1 calc R . .
C12 C 0.9361(2) 0.44659(10) -0.2108(4) 0.0604(13) Uani 1 1 d G E .
C13 C 0.8055(2) 0.41029(10) -0.0665(3) 0.0584(12) Uani 1 1 d G E .
C14 C 0.8813(2) 0.39525(11) 0.0284(5) 0.0649(14) Uani 1 1 d G . .
C15 C 0.8581(4) 0.38803(12) 0.1760(4) 0.095(2) Uani 1 1 d G E .
H15 H 0.9087 0.3780 0.2395 0.114 Uiso 1 1 calc R . .
C16 C 0.7591(5) 0.39584(14) 0.2287(4) 0.104(2) Uani 1 1 d G . .
H16 H 0.7436 0.3910 0.3275 0.125 Uiso 1 1 calc R E .
C17 C 0.6834(3) 0.41089(13) 0.1339(6) 0.096(2) Uani 1 1 d G E .
H17 H 0.6172 0.4161 0.1692 0.116 Uiso 1 1 calc R . .
C18 C 0.7066(2) 0.41811(11) -0.0138(5) 0.0753(17) Uani 1 1 d G . .
H18 H 0.6559 0.4282 -0.0773 0.090 Uiso 1 1 calc R E .
O1W O 1.2155(8) 0.2500 -0.0784(14) 0.141(3) Uani 1 2 d S . .

loop_
_atom_site_aniso_label
_atom_site_aniso_U_11
_atom_site_aniso_U_22
_atom_site_aniso_U_33
_atom_site_aniso_U_23
_atom_site_aniso_U_13
_atom_site_aniso_U_12
Co1 0.0682(7) 0.0767(8) 0.0522(6) 0.000 0.0071(4) 0.000
C31 0.199(11) 0.127(8) 0.138(9) 0.057(7) -0.006(8) 0.024(8)
C32 0.259(14) 0.109(7) 0.137(9) -0.003(7) -0.020(10) -0.070(9)
C33 0.246(19) 0.095(12) 0.119(13) 0.018(10) -0.013(14) -0.059(13)
C34 0.218(19) 0.103(13) 0.144(16) 0.004(12) 0.030(15) 0.056(13)
C35 0.160(17) 0.132(15) 0.163(17) 0.002(14) -0.010(14) 0.070(13)
C36 0.194(16) 0.059(8) 0.131(13) 0.008(9) 0.007(13) 0.029(10)
C37 0.146(16) 0.144(16) 0.23(2) 0.012(16) -0.027(15) -0.101(13)
C38 0.22(2) 0.138(16) 0.158(17) -0.011(14) 0.080(16) -0.055(16)
C2 0.073(4) 0.064(4) 0.134(6) -0.050(4) -0.044(4) 0.027(3)
C1A 0.046(7) 0.038(6) 0.077(8) 0.005(5) 0.008(5) -0.008(5)
O1A 0.052(5) 0.038(6) 0.115(10) 0.020(6) 0.007(5) 0.001(4)
O2A 0.050(4) 0.061(5) 0.262(15) 0.080(7) -0.024(6) -0.003(4)
C1B 0.076(13) 0.035(8) 0.090(13) -0.006(8) -0.030(10) -0.003(8)
O1B 0.213(12) 0.048(5) 0.075(6) 0.002(4) -0.042(7) 0.005(6)
O2B 0.117(8) 0.038(4) 0.077(6) -0.012(4) 0.004(5) 0.010(5)
C3 0.075(3) 0.052(3) 0.096(4) -0.028(3) -0.039(3) 0.021(3)
C4 0.052(2) 0.041(2) 0.073(3) -0.003(2) -0.012(2) 0.0037(19)
C5 0.056(3) 0.052(3) 0.081(4) -0.021(3) -0.011(2) 0.004(2)
C6 0.072(4) 0.051(3) 0.114(5) -0.010(3) -0.043(4) 0.005(3)
O3 0.077(4) 0.233(10) 0.363(14) -0.206(10) 0.054(6) -0.070(5)
O4 0.306(11) 0.223(9) 0.098(4) -0.040(5) 0.002(6) -0.189(9)
C7 0.053(3) 0.058(3) 0.087(4) -0.031(3) -0.002(3) 0.004(2)
C8 0.054(3) 0.095(5) 0.119(5) -0.066(5) -0.006(3) 0.008(3)
C9 0.065(4) 0.071(4) 0.149(7) -0.057(5) 0.021(4) -0.017(3)
C10 0.089(4) 0.063(4) 0.126(6) -0.027(4) 0.034(4) -0.020(3)
C11 0.083(4) 0.054(3) 0.092(4) -0.013(3) 0.008(3) -0.007(3)
C12 0.055(3) 0.052(3) 0.074(3) -0.015(3) 0.005(2) 0.000(2)
C13 0.066(3) 0.033(2) 0.076(3) -0.004(2) -0.002(3) -0.004(2)
C14 0.089(4) 0.032(2) 0.074(3) -0.004(2) -0.020(3) 0.001(2)
C15 0.147(6) 0.048(3) 0.088(5) -0.002(3) -0.028(5) -0.014(4)
C16 0.149(7) 0.068(4) 0.096(5) -0.001(4) 0.015(5) -0.024(5)
C17 0.109(5) 0.068(4) 0.112(6) -0.005(4) 0.042(5) -0.020(4)
C18 0.069(3) 0.043(3) 0.113(5) -0.006(3) 0.013(3) -0.005(2)
O1W 0.132(7) 0.096(6) 0.196(10) 0.000 0.037(6) 0.000

loop_
_atom_type_symbol
_atom_type_description
_atom_type_scat_dispersion_real
_atom_type_scat_dispersion_imag
_atom_type_scat_source
C C 0.0033 0.0016 'International Tables Vol C Tables 4.2.6.8 and 6.1.1.4'
H H 0.0000 0.0000 'International Tables Vol C Tables 4.2.6.8 and 6.1.1.4'
O O 0.0106 0.0060 'International Tables Vol C Tables 4.2.6.8 and 6.1.1.4'
Co Co 0.3494 0.9721 'International Tables Vol C Tables 4.2.6.8 and 6.1.1.4'

loop_
_geom_angle_atom_site_label_1
_geom_angle_atom_site_label_2
_geom_angle_atom_site_label_3
_geom_angle
_geom_angle_site_symmetry_1
_geom_angle_site_symmetry_3
C38 Co1 C38 79.4(15) . 8_565
C38 Co1 C37 44.3(6) . .
C38 Co1 C37 95.4(10) 8_565 .
C38 Co1 C37 95.4(10) . 8_565
C38 Co1 C37 44.3(6) 8_565 8_565
C37 Co1 C37 78.6(17) . 8_565
C38 Co1 C32 73.6(9) . .
C38 Co1 C32 140.6(8) 8_565 .
C37 Co1 C32 45.5(6) . .
C37 Co1 C32 110.2(11) 8_565 .
C38 Co1 C32 140.6(8) . 8_565
C38 Co1 C32 73.6(9) 8_565 8_565
C37 Co1 C32 110.2(11) . 8_565
C37 Co1 C32 45.5(6) 8_565 8_565
C32 Co1 C32 111.4(8) . 8_565
C38 Co1 C35 133.8(11) . 8_565
C38 Co1 C35 85.5(8) 8_565 8_565
C37 Co1 C35 177.5(12) . 8_565
C37 Co1 C35 103.6(11) 8_565 8_565
C32 Co1 C35 133.8(8) . 8_565
C32 Co1 C35 72.3(9) 8_565 8_565
C38 Co1 C35 85.5(8) . .
C38 Co1 C35 133.8(11) 8_565 .
C37 Co1 C35 103.6(11) . .
C37 Co1 C35 177.5(12) 8_565 .
C32 Co1 C35 72.3(9) . .
C32 Co1 C35 133.8(8) 8_565 .
C35 Co1 C35 74.2(15) 8_565 .
C38 Co1 C34 102.3(10) . .
C38 Co1 C34 175.2(10) 8_565 .
C37 Co1 C34 88.9(8) . .
C37 Co1 C34 139.3(11) 8_565 .
C32 Co1 C34 43.9(6) . .
C32 Co1 C34 107.0(9) 8_565 .
C35 Co1 C34 90.2(9) 8_565 .
C35 Co1 C34 42.5(6) . .
C38 Co1 C34 175.2(10) . 8_565
C38 Co1 C34 102.3(10) 8_565 8_565
C37 Co1 C34 139.3(11) . 8_565
C37 Co1 C34 88.9(8) 8_565 8_565
C32 Co1 C34 107.0(9) . 8_565
C32 Co1 C34 43.9(6) 8_565 8_565
C35 Co1 C34 42.5(6) 8_565 8_565
C35 Co1 C34 90.2(9) . 8_565
C34 Co1 C34 75.7(14) . 8_565
C38 Co1 C31 108.9(10) . 8_565
C38 Co1 C31 43.3(6) 8_565 8_565
C37 Co1 C31 138.4(8) . 8_565
C37 Co1 C31 72.8(9) 8_565 8_565
C32 Co1 C31 176.0(7) . 8_565
C32 Co1 C31 68.7(5) 8_565 8_565
C35 Co1 C31 42.3(5) 8_565 8_565
C35 Co1 C31 104.7(10) . 8_565
C34 Co1 C31 132.2(8) . 8_565
C34 Co1 C31 70.2(8) 8_565 8_565
C38 Co1 C31 43.3(6) . .
C38 Co1 C31 108.9(10) 8_565 .
C37 Co1 C31 72.8(9) . .
C37 Co1 C31 138.4(8) 8_565 .
C32 Co1 C31 68.7(5) . .
C32 Co1 C31 176.0(7) 8_565 .
C35 Co1 C31 104.7(10) 8_565 .
C35 Co1 C31 42.3(5) . .
C34 Co1 C31 70.2(8) . .
C34 Co1 C31 132.2(8) 8_565 .
C31 Co1 C31 110.9(8) 8_565 .
C36 C31 C33 69.3(14) . .
C36 C31 C35 47.9(13) . .
C33 C31 C35 111.7(16) . .
C36 C31 C38 110.4(16) . .
C33 C31 C38 46.9(13) . .
C35 C31 C38 131.4(14) . .
C36 C31 Co1 72.3(8) . .
C33 C31 Co1 70.9(8) . .
C35 C31 Co1 67.4(9) . .
C38 C31 Co1 64.2(9) . .
C36 C32 C33 68.6(14) . .
C36 C32 C34 46.0(13) . .
C33 C32 C34 110.3(17) . .
C36 C32 C37 109.7(16) . .
C33 C32 C37 46.1(14) . .
C34 C32 C37 133.7(13) . .
C36 C32 Co1 73.6(8) . .
C33 C32 Co1 72.7(8) . .
C34 C32 Co1 68.9(9) . .
C37 C32 Co1 66.0(8) . .
C31 C33 C32 105.7(16) . .
C31 C33 Co1 68.5(8) . .
C32 C33 Co1 66.3(8) . .
C35 C34 C32 105.9(19) . .
C35 C34 Co1 68.4(12) . .
C32 C34 Co1 67.2(8) . .
C34 C35 C31 106(2) . .
C34 C35 Co1 69.1(12) . .
C31 C35 Co1 70.3(9) . .
C31 C36 C32 108.3(16) . .
C31 C36 Co1 68.5(8) . .
C32 C36 Co1 65.8(8) . .
C38 C37 C32 103.6(18) . .
C38 C37 Co1 67.0(11) . .
C32 C37 Co1 68.5(8) . .
C31 C38 C37 107.9(19) . .
C31 C38 Co1 72.4(9) . .
C37 C38 Co1 68.7(11) . .
C1A C2 C5 123.1(7) . .
C1A C2 C3 119.7(8) . .
C5 C2 C3 108.1(4) . .
C1A C2 C1B 24.8(6) . .
C5 C2 C1B 115.1(6) . .
C3 C2 C1B 107.0(7) . .
O2A C1A O1A 119.0(12) . .
O2A C1A C2 124.1(10) . .
O1A C1A C2 115.5(11) . .
O2B C1B O1B 115.5(12) . .
O2B C1B C2 113.8(10) . .
O1B C1B C2 130.6(11) . .
C14 C3 C7 107.3(3) . .
C14 C3 C2 108.2(4) . .
C7 C3 C2 106.6(5) . .
C13 C4 C12 107.0(3) . .
C13 C4 C5 109.4(4) . .
C12 C4 C5 104.9(4) . .
C6 C5 C4 110.4(4) . .
C6 C5 C2 115.2(5) . .
C4 C5 C2 109.1(4) . .
O3 C6 O4 118.7(7) . .
O3 C6 C5 125.5(7) . .
O4 C6 C5 115.7(7) . .
C8 C7 C12 120.0 . .
C8 C7 C3 127.2(3) . .
C12 C7 C3 112.7(3) . .
C7 C8 C9 120.0 . .
C8 C9 C10 120.0 . .
C11 C10 C9 120.0 . .
C10 C11 C12 120.0 . .
C11 C12 C7 120.0 . .
C11 C12 C4 126.7(3) . .
C7 C12 C4 113.2(3) . .
C14 C13 C18 120.0 . .
C14 C13 C4 113.3(3) . .
C18 C13 C4 126.6(3) . .
C13 C14 C15 120.0 . .
C13 C14 C3 113.0(3) . .
C15 C14 C3 126.9(3) . .
C16 C15 C14 120.0 . .
C15 C16 C17 120.0 . .
C18 C17 C16 120.0 . .
C17 C18 C13 120.0 . .

loop_
_geom_bond_atom_site_label_1
_geom_bond_atom_site_label_2
_geom_bond_distance
_geom_bond_site_symmetry_2
Co1 C38 1.90(2) .
Co1 C38 1.90(2) 8_565
Co1 C37 1.917(17) .
Co1 C37 1.917(17) 8_565
Co1 C32 1.954(11) .
Co1 C32 1.954(11) 8_565
Co1 C35 1.967(19) 8_565
Co1 C35 1.967(19) .
Co1 C34 1.98(2) .
Co1 C34 1.98(2) 8_565
Co1 C31 2.007(9) 8_565
Co1 C31 2.007(9) .
C31 C36 1.366(17) .
C31 C33 1.404(18) .
C31 C35 1.433(18) .
C31 C38 1.444(18) .
C32 C36 1.392(17) .
C32 C33 1.401(17) .
C32 C34 1.468(18) .
C32 C37 1.497(18) .
C34 C35 1.430(18) .
C37 C38 1.438(19) .
C2 C1A 1.299(14) .
C2 C5 1.573(8) .
C2 C3 1.582(8) .
C2 C1B 1.655(14) .
C1A O2A 1.208(13) .
C1A O1A 1.249(12) .
C1B O2B 1.304(14) .
C1B O1B 1.294(15) .
C3 C14 1.494(7) .
C3 C7 1.510(7) .
C4 C13 1.510(6) .
C4 C12 1.517(5) .
C4 C5 1.553(7) .
C5 C6 1.501(8) .
C6 O3 1.137(10) .
C6 O4 1.220(10) .
C7 C8 1.3900 .
C7 C12 1.3900 .
C8 C9 1.3900 .
C9 C10 1.3900 .
C10 C11 1.3900 .
C11 C12 1.3900 .
C13 C14 1.3900 .
C13 C18 1.3900 .
C14 C15 1.3900 .
C15 C16 1.3900 .
C16 C17 1.3900 .
C17 C18 1.3900 .
